data_4101119
loop_
_publ_author_name
'Tobash, Paul H.'
'Bobev, Svilen'

_publ_section_title
;
Structure and Bonding in Yb4MgGe4:  Yb2+/Yb3+
Mixed-Valency and Charge-Ordering
;
_journal_name_full 'Journal of the American Chemical Society'
_journal_paper_doi 10.1021/ja0601383
_journal_year 2006
_chemical_formula_moiety 'Ge4 Mg1.24 Yb3.76'
_chemical_formula_sum 'Ge4 Mg1.24 Yb3.76'
_chemical_formula_weight 971.13
_space_group_IT_number 62
_space_group_name_Hall '-P 2ac 2n'
_space_group_name_H-M_alt 'P n m a'
_symmetry_cell_setting orthorhombic
_symmetry_space_group_name_Hall '-P 2ac 2n'
_symmetry_space_group_name_H-M 'P n m a'
_cell_angle_alpha 90.00
_cell_angle_beta 90.00
_cell_angle_gamma 90.00
_cell_formula_units_Z 4
_cell_length_a 7.101(3)
_cell_length_b 14.649(6)
_cell_length_c 7.640(3)
_cell_measurement_temperature 120(2)
_cell_volume 794.6(5)
_diffrn_ambient_temperature 120(2)
_exptl_crystal_density_diffrn 8.118
_cod_depositor_comments
;
The following automatic conversions were performed:
'_symmetry_cell_setting' value 'Orthorhombic' changed to 'orthorhombic'
according to '/home/saulius/struct/CIF-dictionaries/cif_core.dic'
dictionary named 'cif_core.dic' version 2.4.1 from 2010-06-29.

Automatic conversion script
Id: cif_fix_enum 1527 2010-12-29 10:47:43Z saulius 
;
_cod_database_code 4101119

loop_
_symmetry_equiv_pos_as_xyz
'x, y, z'
'-x+1/2, -y, z+1/2'
'-x, y+1/2, -z'
'x+1/2, -y+1/2, -z+1/2'
'-x, -y, -z'
'x-1/2, y, -z-1/2'
'x, -y-1/2, z'
'-x-1/2, y-1/2, z-1/2'

loop_
_atom_site_label
_atom_site_type_symbol
_atom_site_fract_x
_atom_site_fract_y
_atom_site_fract_z
_atom_site_U_iso_or_equiv
_atom_site_adp_type
_atom_site_occupancy
_atom_site_symmetry_multiplicity
_atom_site_calc_flag
_atom_site_refinement_flags
_atom_site_disorder_assembly
_atom_site_disorder_group
Yb1 Yb 0.17694(7) 0.12374(3) 0.32664(6) 0.00700(18) Uani 0.880(3) 1 d P . .
Mg1 Mg 0.17694(7) 0.12374(3) 0.32664(6) 0.00700(18) Uani 0.120(3) 1 d P . .
Yb2 Yb 0.01290(7) 0.09580(3) 0.81738(6) 0.00850(16) Uani 1 1 d . . .
Mg Mg 0.3444(7) 0.2500 -0.0144(6) 0.0097(11) Uani 1 2 d S . .
Ge1 Ge 0.9781(2) 0.2500 0.1068(2) 0.0081(4) Uani 1 2 d S . .
Ge2 Ge 0.2225(2) 0.2500 0.6270(2) 0.0077(4) Uani 1 2 d S . .
Ge3 Ge 0.15905(17) 0.96110(8) 0.53610(14) 0.0087(3) Uani 1 1 d . . .

loop_
_atom_site_aniso_label
_atom_site_aniso_U_11
_atom_site_aniso_U_22
_atom_site_aniso_U_33
_atom_site_aniso_U_23
_atom_site_aniso_U_13
_atom_site_aniso_U_12
Yb2 0.0067(3) 0.0091(3) 0.0097(2) -0.00034(18) -0.0003(2) 0.0006(2)
Mg 0.006(3) 0.015(3) 0.008(2) 0.000 0.002(2) 0.000
Mg1 0.0056(3) 0.0070(3) 0.0084(3) 0.0002(2) -0.0002(2) -0.0005(2)
Yb1 0.0056(3) 0.0070(3) 0.0084(3) 0.0002(2) -0.0002(2) -0.0005(2)
Ge3 0.0064(7) 0.0103(6) 0.0093(5) 0.0009(4) -0.0003(4) 0.0007(5)
Ge1 0.0061(9) 0.0084(8) 0.0099(8) 0.000 -0.0006(6) 0.000
Ge2 0.0061(10) 0.0074(8) 0.0097(7) 0.000 -0.0018(6) 0.000

loop_
_geom_bond_atom_site_label_1
_geom_bond_atom_site_label_2
_geom_bond_distance
_geom_bond_site_symmetry_2
_geom_bond_publ_flag
Yb2 Ge3 2.9854(15) 2_565 ?
Yb2 Ge2 3.0712(14) . ?
Yb2 Ge3 3.0785(15) 5_566 ?
Yb2 Ge2 3.0878(15) 6_557 ?
Yb2 Ge3 3.0963(14) 1_545 ?
Yb2 Ge1 3.1708(14) 1_456 ?
Yb2 Ge3 3.3851(15) 6_547 ?
Yb2 Mg 3.448(4) 6_556 ?
Yb2 Mg 3.506(4) 1_556 ?
Yb2 Yb1 3.6406(12) 6_557 ?
Yb2 Mg1 3.6406(12) 6_557 ?
Yb2 Mg1 3.6564(13) 5_556 ?
Mg Ge1 2.761(5) 1_455 ?
Mg Ge2 2.819(5) 6_656 ?
Mg Ge2 2.873(5) 1_554 ?
Mg Ge3 3.1164(17) 2_564 ?
Mg Ge3 3.1164(17) 8_655 ?
Mg Ge1 3.255(5) 6_556 ?
Mg Yb1 3.325(4) 4 ?
Mg Mg1 3.325(4) 4 ?
Mg Mg1 3.325(4) 6_656 ?
Mg Yb1 3.325(4) 6_656 ?
Mg Mg1 3.409(4) 7_565 ?
Mg Yb1 3.409(4) 7_565 ?
Mg1 Ge3 2.7977(14) 2_564 ?
Mg1 Ge1 2.8696(15) 1_455 ?
Mg1 Ge1 2.8724(16) 6_556 ?
Mg1 Ge3 2.8727(15) 1_545 ?
Mg1 Ge3 2.8871(15) 5_566 ?
Mg1 Ge2 2.9651(15) . ?
Mg1 Mg 3.325(4) 6_556 ?
Mg1 Yb2 3.6406(12) 6_657 ?
Mg1 Yb2 3.6563(13) 5_556 ?
Mg1 Mg1 3.6991(17) 7_565 ?
Mg1 Yb1 3.6991(17) 7_565 ?
Ge3 Ge3 2.589(2) 5_576 ?
Ge3 Yb1 2.7977(14) 2_565 ?
Ge3 Mg1 2.7977(14) 2_565 ?
Ge3 Yb1 2.8727(15) 1_565 ?
Ge3 Mg1 2.8727(15) 1_565 ?
Ge3 Yb1 2.8871(15) 5_566 ?
Ge3 Mg1 2.8871(15) 5_566 ?
Ge3 Yb2 2.9854(15) 2_564 ?
Ge3 Yb2 3.0785(15) 5_566 ?
Ge3 Yb2 3.0964(14) 1_565 ?
Ge3 Mg 3.1163(17) 2_565 ?
Ge3 Yb2 3.3851(15) 6_667 ?
Ge1 Ge2 2.546(2) 6_656 ?
Ge1 Mg 2.761(5) 1_655 ?
Ge1 Yb1 2.8695(15) 7_665 ?
Ge1 Mg1 2.8695(15) 7_665 ?
Ge1 Yb1 2.8696(15) 1_655 ?
Ge1 Mg1 2.8696(15) 1_655 ?
Ge1 Yb1 2.8723(16) 4 ?
Ge1 Mg1 2.8723(16) 4 ?
Ge1 Yb1 2.8724(16) 6_656 ?
Ge1 Mg1 2.8724(16) 6_656 ?
Ge1 Yb2 3.1708(14) 1_654 ?
Ge1 Yb2 3.1708(14) 7_664 ?
Ge2 Ge1 2.546(2) 6_556 ?
Ge2 Mg 2.819(5) 6_556 ?
Ge2 Mg 2.873(5) 1_556 ?
Ge2 Yb1 2.9650(15) 7_565 ?
Ge2 Mg1 2.9650(15) 7_565 ?
Ge2 Yb2 3.0713(14) 7_565 ?
Ge2 Yb2 3.0877(15) 6_657 ?
Ge2 Yb2 3.0878(15) 4_556 ?
